data_7131675
loop_
_publ_author_name
'Hashimoto, Taito'
'Oketani, Ryusei'
'Inoue, Asato'
'Okubo, Kohei'
'Oka, Kouki'
'Tohnai, Norimitsu'
'Kamiya, Kazuhide'
'Nakanishi, Shuji'
'Hisaki, Ichiro'

_publ_section_title
;
 Statically and dynamically flexible hydrogen-bonded frameworks based on
 4,5,9,10-tetrakis(4-carboxyphenyl)pyrene.
;
_journal_issue 47
_journal_name_full 'Chemical communications (Cambridge, England)'
_journal_page_first 7224
_journal_page_last 7227
_journal_paper_doi 10.1039/d3cc01877f
_journal_volume 59
_journal_year 2023
_chemical_formula_moiety 'C44 H26 O8'
_chemical_formula_sum 'C44 H26 O8'
_chemical_formula_weight 682.65
_chemical_name_systematic '4,5,9,10-Tetrakis(4-carboxyphenyl)pyrene N,N-dimethylaniline solvate'
_space_group_crystal_system monoclinic
_space_group_IT_number 12
_space_group_name_Hall '-C 2y'
_space_group_name_H-M_alt 'C 1 2/m 1'
_atom_sites_solution_hydrogens geom
_atom_sites_solution_primary dual
_audit_creation_date 2023-04-12
_audit_creation_method
;
Olex2 1.5
(compiled 2023.03.06 svn.rbb2c1857 for OlexSys, GUI svn.r6748)
;
_audit_update_record
;
2023-05-11 deposited with the CCDC.	2023-05-18 downloaded from the CCDC.
;
_cell_angle_alpha 90
_cell_angle_beta 94.013(5)
_cell_angle_gamma 90
_cell_formula_units_Z 2
_cell_length_a 23.4820(13)
_cell_length_b 17.2143(10)
_cell_length_c 7.5294(3)
_cell_measurement_reflns_used 4261
_cell_measurement_temperature 100.00
_cell_measurement_theta_max 32.4390
_cell_measurement_theta_min 1.9730
_cell_volume 3036.1(3)
_computing_cell_refinement 'CrysAlisPro 1.171.41.95a (Rigaku OD, 2021)'
_computing_data_collection 'CrysAlisPro 1.171.41.95a (Rigaku OD, 2021)'
_computing_data_reduction 'CrysAlisPro 1.171.41.95a (Rigaku OD, 2021)'
_computing_molecular_graphics 'Olex2 1.5 (Dolomanov et al., 2009)'
_computing_publication_material 'Olex2 1.5 (Dolomanov et al., 2009)'
_computing_structure_refinement 'SHELXL 2018/3 (Sheldrick, 2015)'
_computing_structure_solution 'SHELXT  (Sheldrick, 2015)'
_diffrn_ambient_temperature 100.00
_diffrn_detector 'Hybrid Pixel Array Detector'
_diffrn_detector_area_resol_mean 13.3333
_diffrn_measured_fraction_theta_full 0.999
_diffrn_measured_fraction_theta_max 0.903
_diffrn_measurement_details
;
List of Runs (angles in degrees, time in seconds):

  # Type    Start    End  Width  t~exp~   \w     \q     \k     \f   Frames
#--------------------------------------------------------------------------
  1  \w    -90.00  90.00   1.00    2.00    --   25.00  45.00   0.00  180
  2  \w    -90.00  90.00   1.00    2.00    --   25.00  45.00  90.00  180
  3  \w    -90.00  90.00   1.00    2.00    --   25.00  45.00 180.00  180
  4  \w    -90.00  90.00   1.00    2.00    --   25.00  45.00 270.00  180
;
_diffrn_measurement_device 'abstract diffractometer'
_diffrn_measurement_device_type 'esperanto-CrysAlisPro-abstract goniometer imported esperanto images'
_diffrn_measurement_method '\w scans'
_diffrn_orient_matrix_type 'CrysAlisPro convention (1999,Acta A55,543-557)'
_diffrn_orient_matrix_UB_11 0.0343908000
_diffrn_orient_matrix_UB_12 -0.0041976000
_diffrn_orient_matrix_UB_13 -0.0010020000
_diffrn_orient_matrix_UB_21 0.0028466000
_diffrn_orient_matrix_UB_22 0.0467986000
_diffrn_orient_matrix_UB_23 -0.0078425000
_diffrn_orient_matrix_UB_31 0.0029285000
_diffrn_orient_matrix_UB_32 0.0033757000
_diffrn_orient_matrix_UB_33 0.1077327000
_diffrn_radiation_monochromator synchrotron
_diffrn_radiation_probe x-ray
_diffrn_radiation_type synchrotron
_diffrn_radiation_wavelength 0.811
_diffrn_reflns_av_R_equivalents 0.0480
_diffrn_reflns_av_unetI/netI 0.0623
_diffrn_reflns_Laue_measured_fraction_full 0.999
_diffrn_reflns_Laue_measured_fraction_max 0.903
_diffrn_reflns_limit_h_max 29
_diffrn_reflns_limit_h_min -29
_diffrn_reflns_limit_k_max 21
_diffrn_reflns_limit_k_min -21
_diffrn_reflns_limit_l_max 8
_diffrn_reflns_limit_l_min -10
_diffrn_reflns_number 18358
_diffrn_reflns_point_group_measured_fraction_full 0.999
_diffrn_reflns_point_group_measured_fraction_max 0.903
_diffrn_reflns_theta_full 29.117
_diffrn_reflns_theta_max 33.335
_diffrn_reflns_theta_min 1.675
_diffrn_source synchrotron
_exptl_absorpt_coefficient_mu 0.070
_exptl_absorpt_correction_T_max 1.00000
_exptl_absorpt_correction_T_min 0.40364
_exptl_absorpt_correction_type multi-scan
_exptl_absorpt_process_details
;
CrysAlisPro 1.171.41.95a (Rigaku Oxford Diffraction, 2021)
Empirical absorption correction using spherical harmonics,
implemented in SCALE3 ABSPACK scaling algorithm.
;
_exptl_crystal_colour colourless
_exptl_crystal_colour_primary colourless
_exptl_crystal_density_diffrn 0.747
_exptl_crystal_description plate
_exptl_crystal_F_000 708
_exptl_crystal_recrystallization_method 'Re-crystallisation from solvent: DMF, N,N-dimethylaniline'
_exptl_crystal_size_max 0.2
_exptl_crystal_size_mid 0.09
_exptl_crystal_size_min 0.035
_refine_diff_density_max 0.497
_refine_diff_density_min -0.295
_refine_diff_density_rms 0.058
_refine_ls_extinction_method none
_refine_ls_goodness_of_fit_ref 1.232
_refine_ls_hydrogen_treatment constr
_refine_ls_matrix_type full
_refine_ls_number_parameters 177
_refine_ls_number_reflns 3692
_refine_ls_number_restraints 125
_refine_ls_restrained_S_all 1.235
_refine_ls_R_factor_all 0.1024
_refine_ls_R_factor_gt 0.0911
_refine_ls_shift/su_max 0.000
_refine_ls_shift/su_mean 0.000
_refine_ls_structure_factor_coef Fsqd
_refine_ls_weighting_details 'w=1/[\s^2^(Fo^2^)+(0.2000P)^2^] where P=(Fo^2^+2Fc^2^)/3'
_refine_ls_weighting_scheme calc
_refine_ls_wR_factor_gt 0.3094
_refine_ls_wR_factor_ref 0.3208
_reflns_Friedel_coverage 0.000
_reflns_number_gt 2641
_reflns_number_total 3692
_reflns_threshold_expression 'I > 2\s(I)'
_cod_data_source_file d3cc01877f2.cif
_cod_data_source_block CP-Py-DMAni-1
_cod_depositor_comments 'Adding full bibliography for 7131672--7131678.cif.'
_cod_database_code 7131675
_shelx_shelxl_version_number 2018/3
_chemical_oxdiff_formula 'C11 H10 N O'
_shelx_space_group_comment
;
The symmetry employed for this shelxl refinement is uniquely defined
by the following loop, which should always be used as a source of
symmetry information in preference to the above space-group names.
They are only intended as comments.
;
_shelx_estimated_absorpt_t_max 0.998
_shelx_estimated_absorpt_t_min 0.986
_olex2_refinement_description
;
1. Fixed Uiso
 At 1.2 times of:
  All C(H) groups
 At 1.5 times of:
  All O(H) groups
2. Restrained distances
 O2A-C12A \\sim O2B-C12B
 with sigma of 0.02
 C4-C6A \\sim C4-C6B
 with sigma of 0.02
 C6A-C7A \\sim C6B-C7B
 with sigma of 0.02
 C6A-C11A \\sim C6B-C11B
 with sigma of 0.02
 O1A-C12A \\sim O1B-C12B
 with sigma of 0.02
 C7A-C8A \\sim C7B-C8B
 with sigma of 0.02
 C9A-C8A \\sim C9B-C8B
 with sigma of 0.02
 C9A-C12A \\sim C9B-C12B
 with sigma of 0.02
 C9A-C10A \\sim C9B-C10B
 with sigma of 0.02
 C10A-C11A \\sim C10B-C11B
 with sigma of 0.02
 O2A-O1A \\sim O2B-O1B
 with sigma of 0.04
 O2A-C9A \\sim O2B-C9B
 with sigma of 0.04
 C4-C7A \\sim C4-C7B
 with sigma of 0.04
 C4-C11A \\sim C4-C11B
 with sigma of 0.04
 C6A-C8A \\sim C6B-C8B
 with sigma of 0.04
 C6A-C10A \\sim C6B-C10B
 with sigma of 0.04
 O1A-C9A \\sim O1B-C9B
 with sigma of 0.04
 C7A-C9A \\sim C7B-C9B
 with sigma of 0.04
 C7A-C11A \\sim C7B-C11B
 with sigma of 0.04
 C9A-C11A \\sim C9B-C11B
 with sigma of 0.04
 C8A-C12A \\sim C8B-C12B
 with sigma of 0.04
 C8A-C10A \\sim C8B-C10B
 with sigma of 0.04
 C12A-C10A \\sim C12B-C10B
 with sigma of 0.04
3. Uiso/Uaniso restraints and constraints
C7B \\sim C8B \\sim C9B \\sim C10B \\sim C11B \\sim C6B: within 1.7A with sigma
of 0.01 and sigma for terminal atoms of 0.02 within 1.7A
C10A \\sim C9A \\sim C8A \\sim C7A \\sim C6A \\sim C11A: within 1.7A with sigma
of 0.01 and sigma for terminal atoms of 0.02 within 1.7A
O2B \\sim C12B \\sim O1B: within 1.7A with sigma of 0.01 and sigma for terminal
atoms of 0.02 within 1.7A
O1A \\sim C12A \\sim O2A: within 1.7A with sigma of 0.01 and sigma for terminal
atoms of 0.02 within 1.7A
Uanis(O1B) \\sim Ueq: with sigma of 0.05 and sigma for terminal atoms of 0.1
4. Others
 Sof(O2B)=Sof(H2B)=Sof(O1B)=Sof(C12B)=Sof(C10B)=Sof(H10B)=Sof(C9B)=Sof(C8B)=
 Sof(H8B)=Sof(C7B)=Sof(H7B)=Sof(C6B)=Sof(C11B)=Sof(H11B)=1-FVAR(1)
 Sof(O2A)=Sof(H2A)=Sof(C6A)=Sof(C11A)=Sof(H11A)=Sof(C10A)=Sof(H10A)=Sof(C9A)=
 Sof(C8A)=Sof(H8A)=Sof(C7A)=Sof(H7A)=Sof(O1A)=Sof(C12A)=FVAR(1)
5.a Aromatic/amide H refined with riding coordinates:
 C2(H2), C1(H1), C11A(H11A), C10A(H10A), C8A(H8A), C7A(H7A), C10B(H10B),
 C8B(H8B), C7B(H7B), C11B(H11B)
5.b Fitted hexagon refined as free rotating group:
 C6A(C11A,C10A,C9A,C8A,C7A), C10B(C9B,C8B,C7B,C6B,C11B)
5.c Tetrahedral OH refined with riding coordinates:
 O2A(H2A), O2B(H2B)
;
_platon_squeeze_void_probe_radius 1.20
_olex2_submission_special_instructions 'No special instructions were received'
_oxdiff_exptl_absorpt_empirical_details
;
Empirical correction (ABSPACK) includes:
- Absorption correction using spherical harmonics
- Frame scaling
- Detector area scaling
;
_oxdiff_exptl_absorpt_empirical_full_max 2.160
_oxdiff_exptl_absorpt_empirical_full_min 0.588

loop_
_space_group_symop_operation_xyz
'x, y, z'
'-x, y, -z'
'x+1/2, y+1/2, z'
'-x+1/2, y+1/2, -z'
'-x, -y, -z'
'x, -y, z'
'-x+1/2, -y+1/2, -z'
'x+1/2, -y+1/2, z'

loop_
_atom_site_label
_atom_site_type_symbol
_atom_site_fract_x
_atom_site_fract_y
_atom_site_fract_z
_atom_site_U_iso_or_equiv
_atom_site_adp_type
_atom_site_occupancy
_atom_site_site_symmetry_order
_atom_site_calc_flag
_atom_site_refinement_flags_posn
_atom_site_refinement_flags_adp
_atom_site_refinement_flags_occupancy
_atom_site_disorder_assembly
_atom_site_disorder_group
C5 C 0.500000 0.54118(11) 0.000000 0.0405(5) Uani 1 2 d S T P . .
C3 C 0.53352(6) 0.58249(9) 0.13293(17) 0.0443(4) Uani 1 1 d . . . . .
O2A O 0.6963(5) 0.6846(9) 0.9724(10) 0.084(3) Uani 0.378(17) 1 d D U P A 1
H2A H 0.722427 0.701684 1.043705 0.126 Uiso 0.378(17) 1 calc R U P A 1
C4 C 0.56667(6) 0.53984(9) 0.26921(17) 0.0442(4) Uani 1 1 d D . . . .
C2 C 0.53246(8) 0.66372(9) 0.1315(2) 0.0540(5) Uani 1 1 d . . . . .
H2 H 0.554101 0.691981 0.221172 0.065 Uiso 1 1 calc R U . . .
C1 C 0.500000 0.70307(13) 0.000000 0.0621(7) Uani 1 2 d S T P . .
H1 H 0.500001 0.758257 -0.000002 0.075 Uiso 1 2 calc R U P . .
C6A C 0.6002(3) 0.5860(4) 0.4066(8) 0.059(3) Uani 0.378(17) 1 d DG U P A 1
C11A C 0.5770(3) 0.6105(7) 0.5619(11) 0.062(2) Uani 0.378(17) 1 d DG U P A 1
H11A H 0.538042 0.600461 0.579504 0.075 Uiso 0.378(17) 1 calc R U P A 1
C10A C 0.6109(4) 0.6498(6) 0.6916(10) 0.066(2) Uani 0.378(17) 1 d DG U P A 1
H10A H 0.595009 0.666558 0.797704 0.079 Uiso 0.378(17) 1 calc R U P A 1
C9A C 0.6679(3) 0.6645(4) 0.6659(10) 0.071(3) Uani 0.378(17) 1 d DG U P A 1
C8A C 0.6911(3) 0.6400(7) 0.5105(12) 0.073(2) Uani 0.378(17) 1 d DG U P A 1
H8A H 0.730098 0.650027 0.492973 0.087 Uiso 0.378(17) 1 calc R U P A 1
C7A C 0.6573(3) 0.6007(7) 0.3809(10) 0.062(2) Uani 0.378(17) 1 d DG U P A 1
H7A H 0.673132 0.583930 0.274770 0.075 Uiso 0.378(17) 1 calc R U P A 1
O1A O 0.7592(4) 0.7146(6) 0.7789(16) 0.073(2) Uani 0.378(17) 1 d D U P A 1
C12A C 0.7125(5) 0.6876(9) 0.8115(14) 0.072(3) Uani 0.378(17) 1 d D U P A 1
O2B O 0.6775(3) 0.7149(4) 0.9692(7) 0.0760(14) Uani 0.622(17) 1 d D U P A 2
H2B H 0.701320 0.736705 1.041293 0.114 Uiso 0.622(17) 1 calc R U P A 2
O1B O 0.7427(4) 0.7420(7) 0.7815(9) 0.106(3) Uani 0.622(17) 1 d D U P A 2
C12B C 0.6976(4) 0.7111(5) 0.8165(8) 0.071(2) Uani 0.622(17) 1 d D U P A 2
C10B C 0.6172(2) 0.6228(4) 0.7179(4) 0.0727(15) Uani 0.622(17) 1 d DG U P A 2
H10B H 0.605534 0.622778 0.836197 0.087 Uiso 0.622(17) 1 calc R U P A 2
C9B C 0.6664(2) 0.6621(3) 0.6780(5) 0.077(2) Uani 0.622(17) 1 d DG U P A 2
C8B C 0.6834(2) 0.6621(4) 0.5049(6) 0.0645(13) Uani 0.622(17) 1 d DG U P A 2
H8B H 0.716993 0.689035 0.477681 0.077 Uiso 0.622(17) 1 calc R U P A 2
C7B C 0.6512(2) 0.6228(4) 0.3715(4) 0.0523(11) Uani 0.622(17) 1 d DG U P A 2
H7B H 0.662792 0.622799 0.253203 0.063 Uiso 0.622(17) 1 calc R U P A 2
C6B C 0.60197(17) 0.5834(2) 0.4114(4) 0.0473(16) Uani 0.622(17) 1 d DG U P A 2
C11B C 0.5850(2) 0.5834(4) 0.5845(5) 0.0603(13) Uani 0.622(17) 1 d DG U P A 2
H11B H 0.551332 0.556542 0.611715 0.072 Uiso 0.622(17) 1 calc R U P A 2

loop_
_atom_site_aniso_label
_atom_site_aniso_U_11
_atom_site_aniso_U_22
_atom_site_aniso_U_33
_atom_site_aniso_U_23
_atom_site_aniso_U_13
_atom_site_aniso_U_12
C5 0.0412(10) 0.0447(10) 0.0338(9) 0.000 -0.0099(8) 0.000
C3 0.0462(8) 0.0471(9) 0.0375(8) 0.0002(5) -0.0118(6) -0.0033(6)
O2A 0.078(5) 0.134(7) 0.039(2) -0.016(3) -0.009(3) -0.051(5)
C4 0.0428(8) 0.0541(9) 0.0333(7) -0.0027(5) -0.0142(6) -0.0052(6)
C2 0.0722(11) 0.0474(9) 0.0401(8) -0.0048(6) -0.0115(8) -0.0095(7)
C1 0.0972(19) 0.0371(10) 0.0494(12) 0.000 -0.0142(12) 0.000
C6A 0.050(5) 0.079(6) 0.048(5) 0.009(4) 0.013(4) -0.005(4)
C11A 0.056(3) 0.081(5) 0.048(3) -0.009(3) -0.010(2) -0.022(3)
C10A 0.072(4) 0.087(5) 0.039(3) -0.007(3) 0.000(3) -0.026(3)
C9A 0.072(5) 0.096(6) 0.042(4) -0.015(4) -0.018(4) -0.048(5)
C8A 0.070(4) 0.087(5) 0.061(4) -0.007(3) 0.002(3) -0.032(3)
C7A 0.069(4) 0.069(4) 0.050(3) -0.006(3) 0.006(3) -0.019(3)
O1A 0.061(3) 0.103(4) 0.054(3) -0.019(3) -0.005(2) -0.038(3)
C12A 0.076(6) 0.094(7) 0.042(3) -0.007(3) -0.020(3) -0.029(5)
O2B 0.072(3) 0.107(3) 0.0459(14) -0.0211(17) -0.0131(16) -0.039(2)
O1B 0.105(4) 0.168(6) 0.0428(16) -0.012(3) -0.010(3) -0.089(4)
C12B 0.072(3) 0.099(5) 0.0400(19) -0.006(2) -0.0060(19) -0.043(3)
C10B 0.080(3) 0.104(3) 0.0323(15) -0.0008(18) -0.0156(16) -0.046(2)
C9B 0.085(4) 0.109(4) 0.033(3) 0.006(3) -0.013(3) -0.045(3)
C8B 0.065(2) 0.088(3) 0.0374(19) -0.0015(17) -0.0159(16) -0.0376(19)
C7B 0.0580(19) 0.063(2) 0.0333(15) -0.0031(13) -0.0148(14) -0.0227(16)
C6B 0.053(3) 0.055(3) 0.029(2) -0.0058(19) -0.030(2) -0.013(2)
C11B 0.0555(19) 0.085(3) 0.0387(16) -0.0044(17) -0.0122(14) -0.024(2)

loop_
_atom_type_symbol
_atom_type_description
_atom_type_scat_dispersion_real
_atom_type_scat_dispersion_imag
_atom_type_scat_source
C C 0.0045 0.0022 'International Tables Vol C Tables 4.2.6.8 and 6.1.1.4'
H H 0.0000 0.0000 'International Tables Vol C Tables 4.2.6.8 and 6.1.1.4'
O O 0.0146 0.0081 'International Tables Vol C Tables 4.2.6.8 and 6.1.1.4'

loop_
_geom_angle_atom_site_label_1
_geom_angle_atom_site_label_2
_geom_angle_atom_site_label_3
_geom_angle
_geom_angle_site_symmetry_1
_geom_angle_site_symmetry_3
_geom_angle_publ_flag
C5 C5 C3 120.05(9) 5_665 . ?
C5 C5 C3 120.05(9) 5_665 2_655 ?
C3 C5 C3 119.90(19) . 2_655 ?
C5 C3 C4 119.38(15) . . ?
C2 C3 C5 119.12(14) . . ?
C2 C3 C4 121.47(14) . . ?
C12A O2A H2A 109.5 . . ?
C3 C4 C6A 117.1(3) . . ?
C3 C4 C6B 119.57(19) . . ?
C4 C4 C3 120.56(9) 6_565 . ?
C4 C4 C6A 122.3(3) 6_565 . ?
C4 C4 C6B 119.87(15) 6_565 . ?
C3 C2 H2 119.9 . . ?
C1 C2 C3 120.23(14) . . ?
C1 C2 H2 119.9 . . ?
C2 C1 C2 121.38(19) . 2_655 ?
C2 C1 H1 119.3 2_655 . ?
C2 C1 H1 119.3 . . ?
C11A C6A C4 121.9(4) . . ?
C11A C6A C7A 120.0 . . ?
C7A C6A C4 118.0(4) . . ?
C6A C11A H11A 120.0 . . ?
C10A C11A C6A 120.0 . . ?
C10A C11A H11A 120.0 . . ?
C11A C10A H10A 120.0 . . ?
C11A C10A C9A 120.0 . . ?
C9A C10A H10A 120.0 . . ?
C10A C9A C12A 124.8(7) . . ?
C8A C9A C10A 120.0 . . ?
C8A C9A C12A 113.4(7) . . ?
C9A C8A H8A 120.0 . . ?
C7A C8A C9A 120.0 . . ?
C7A C8A H8A 120.0 . . ?
C6A C7A H7A 120.0 . . ?
C8A C7A C6A 120.0 . . ?
C8A C7A H7A 120.0 . . ?
O2A C12A C9A 115.6(8) . . ?
O1A C12A O2A 121.7(10) . . ?
O1A C12A C9A 122.3(10) . . ?
C12B O2B H2B 109.5 . . ?
O2B C12B C9B 117.6(5) . . ?
O1B C12B O2B 123.4(6) . . ?
O1B C12B C9B 118.9(6) . . ?
C9B C10B H10B 120.0 . . ?
C9B C10B C11B 120.0 . . ?
C11B C10B H10B 120.0 . . ?
C10B C9B C12B 120.0(4) . . ?
C8B C9B C12B 119.7(4) . . ?
C8B C9B C10B 120.0 . . ?
C9B C8B H8B 120.0 . . ?
C9B C8B C7B 120.0 . . ?
C7B C8B H8B 120.0 . . ?
C8B C7B H7B 120.0 . . ?
C6B C7B C8B 120.0 . . ?
C6B C7B H7B 120.0 . . ?
C7B C6B C4 120.9(2) . . ?
C7B C6B C11B 120.0 . . ?
C11B C6B C4 119.1(2) . . ?
C10B C11B H11B 120.0 . . ?
C6B C11B C10B 120.0 . . ?
C6B C11B H11B 120.0 . . ?

loop_
_geom_bond_atom_site_label_1
_geom_bond_atom_site_label_2
_geom_bond_distance
_geom_bond_site_symmetry_2
_geom_bond_publ_flag
C5 C5 1.418(4) 5_665 ?
C5 C3 1.4202(17) . ?
C5 C3 1.4202(17) 2_655 ?
C3 C4 1.4444(19) . ?
C3 C2 1.398(2) . ?
O2A H2A 0.8400 . ?
O2A C12A 1.297(11) . ?
C4 C4 1.372(3) 6_565 ?
C4 C6A 1.486(5) . ?
C4 C6B 1.507(3) . ?
C2 H2 0.9500 . ?
C2 C1 1.3838(19) . ?
C1 H1 0.9500 . ?
C6A C11A 1.3900 . ?
C6A C7A 1.3900 . ?
C11A H11A 0.9500 . ?
C11A C10A 1.3900 . ?
C10A H10A 0.9500 . ?
C10A C9A 1.3900 . ?
C9A C8A 1.3900 . ?
C9A C12A 1.515(9) . ?
C8A H8A 0.9500 . ?
C8A C7A 1.3900 . ?
C7A H7A 0.9500 . ?
O1A C12A 1.231(11) . ?
O2B H2B 0.8400 . ?
O2B C12B 1.275(6) . ?
O1B C12B 1.229(7) . ?
C12B C9B 1.493(6) . ?
C10B H10B 0.9500 . ?
C10B C9B 1.3900 . ?
C10B C11B 1.3900 . ?
C9B C8B 1.3900 . ?
C8B H8B 0.9500 . ?
C8B C7B 1.3900 . ?
C7B H7B 0.9500 . ?
C7B C6B 1.3900 . ?
C6B C11B 1.3900 . ?
C11B H11B 0.9500 . ?

loop_
_geom_torsion_atom_site_label_1
_geom_torsion_atom_site_label_2
_geom_torsion_atom_site_label_3
_geom_torsion_atom_site_label_4
_geom_torsion
_geom_torsion_site_symmetry_1
_geom_torsion_site_symmetry_2
_geom_torsion_site_symmetry_3
_geom_torsion_site_symmetry_4
_geom_torsion_publ_flag
C5 C5 C3 C4 -1.06(14) 5_665 . . . ?
C5 C5 C3 C2 -179.37(11) 5_665 . . . ?
C5 C3 C4 C4 1.07(15) . . . 6_565 ?
C5 C3 C4 C6A -179.0(3) . . . . ?
C5 C3 C4 C6B -179.5(2) . . . . ?
C5 C3 C2 C1 -1.3(2) . . . . ?
C3 C5 C3 C4 178.94(14) 2_655 . . . ?
C3 C5 C3 C2 0.63(11) 2_655 . . . ?
C3 C4 C6A C11A 88.4(6) . . . . ?
C3 C4 C6A C7A -95.2(6) . . . . ?
C3 C4 C6B C7B -71.3(4) . . . . ?
C3 C4 C6B C11B 109.2(4) . . . . ?
C3 C2 C1 C2 0.65(11) . . . 2_655 ?
C4 C3 C2 C1 -179.55(12) . . . . ?
C4 C4 C6A C11A -91.7(6) 6_565 . . . ?
C4 C4 C6A C7A 84.7(6) 6_565 . . . ?
C4 C4 C6B C7B 108.1(4) 6_565 . . . ?
C4 C4 C6B C11B -71.4(4) 6_565 . . . ?
C4 C6A C11A C10A 176.4(6) . . . . ?
C4 C6A C7A C8A -176.5(6) . . . . ?
C4 C6B C11B C10B 179.5(3) . . . . ?
C2 C3 C4 C4 179.34(11) . . . 6_565 ?
C2 C3 C4 C6A -0.8(4) . . . . ?
C2 C3 C4 C6B -1.3(3) . . . . ?
C6A C11A C10A C9A 0.0 . . . . ?
C11A C6A C7A C8A 0.0 . . . . ?
C11A C10A C9A C8A 0.0 . . . . ?
C11A C10A C9A C12A -163.7(10) . . . . ?
C10A C9A C8A C7A 0.0 . . . . ?
C10A C9A C12A O2A 7.8(15) . . . . ?
C10A C9A C12A O1A -165.5(12) . . . . ?
C9A C8A C7A C6A 0.0 . . . . ?
C8A C9A C12A O2A -156.8(11) . . . . ?
C8A C9A C12A O1A 29.9(17) . . . . ?
C7A C6A C11A C10A 0.0 . . . . ?
C12A C9A C8A C7A 165.4(8) . . . . ?
O2B C12B C9B C10B 0.0(8) . . . . ?
O2B C12B C9B C8B 173.7(6) . . . . ?
O1B C12B C9B C10B 176.1(6) . . . . ?
O1B C12B C9B C8B -10.1(10) . . . . ?
C12B C9B C8B C7B -173.7(6) . . . . ?
C10B C9B C8B C7B 0.0 . . . . ?
C9B C10B C11B C6B 0.0 . . . . ?
C9B C8B C7B C6B 0.0 . . . . ?
C8B C7B C6B C4 -179.5(3) . . . . ?
C8B C7B C6B C11B 0.0 . . . . ?
C7B C6B C11B C10B 0.0 . . . . ?
C11B C10B C9B C12B 173.7(6) . . . . ?
C11B C10B C9B C8B 0.0 . . . . ?

loop_
_platon_squeeze_void_nr
_platon_squeeze_void_average_x
_platon_squeeze_void_average_y
_platon_squeeze_void_average_z
_platon_squeeze_void_volume
_platon_squeeze_void_count_electrons
_platon_squeeze_void_content
1 0.500 0.000 0.022 764 235 ' '
2 0.000 0.500 -0.078 764 235 ' '
